data_1554649
loop_
_publ_author_name
'Li, Kai'
'Dong, Li-Yuan'
'Xu, Hao-Xiang'
'Qin, Yan'
'Li, Zhi-Gang'
'Azeem, Muhammad'
'Li, Wei'
'Bu, Xian-He'

_publ_section_title
;
 Electronic structures and elastic properties of a family of metal-free
 perovskites
;
_journal_issue 8
_journal_name_full 'Materials Chemistry Frontiers'
_journal_page_first 1678
_journal_paper_doi 10.1039/C9QM00133F
_journal_volume 3
_journal_year 2019
_chemical_formula_moiety '3(I), H2 O, C4 H12 N2, 0.5(H8 N2)'
_chemical_formula_sum 'C4 H14 I3 N3 O'
_chemical_formula_weight 500.88
_space_group_crystal_system orthorhombic
_space_group_IT_number 57
_space_group_name_Hall '-P 2c 2b'
_space_group_name_H-M_alt 'P b c m'
_atom_sites_solution_hydrogens mixed
_audit_creation_date 2018-10-18
_audit_creation_method
;
Olex2 1.2
(compiled 2018.05.29 svn.r3508 for OlexSys, GUI svn.r5506)
;
_audit_update_record
;
2018-10-18 deposited with the CCDC.	2019-06-11 downloaded from the CCDC.
;
_cell_angle_alpha 90
_cell_angle_beta 90
_cell_angle_gamma 90
_cell_formula_units_Z 4
_cell_length_a 7.0640(14)
_cell_length_b 14.089(3)
_cell_length_c 13.684(3)
_cell_measurement_reflns_used 3551
_cell_measurement_temperature 293(2)
_cell_measurement_theta_max 74.9050
_cell_measurement_theta_min 6.5415
_cell_volume 1361.9(5)
_computing_molecular_graphics 'Olex2 (Dolomanov et al., 2009)'
_computing_publication_material 'Olex2 (Dolomanov et al., 2009)'
_computing_structure_refinement 'ShelXL (Sheldrick, 2015)'
_computing_structure_solution 'SHELXT 2014/5 (Sheldrick, 2014)'
_diffrn_ambient_temperature 293(2)
_diffrn_measured_fraction_theta_full 0.978
_diffrn_measured_fraction_theta_max 0.977
_diffrn_measurement_device_type 'Bruker P4'
_diffrn_measurement_method '\w scans'
_diffrn_radiation_monochromator graphite
_diffrn_radiation_type MoK\a
_diffrn_radiation_wavelength 0.71073
_diffrn_reflns_av_R_equivalents 0.1126
_diffrn_reflns_av_unetI/netI 0.0788
_diffrn_reflns_Laue_measured_fraction_full 0.978
_diffrn_reflns_Laue_measured_fraction_max 0.977
_diffrn_reflns_limit_h_max 0
_diffrn_reflns_limit_h_min -8
_diffrn_reflns_limit_k_max 16
_diffrn_reflns_limit_k_min -16
_diffrn_reflns_limit_l_max 16
_diffrn_reflns_limit_l_min -16
_diffrn_reflns_number 4038
_diffrn_reflns_point_group_measured_fraction_full 0.978
_diffrn_reflns_point_group_measured_fraction_max 0.977
_diffrn_reflns_theta_full 25.242
_diffrn_reflns_theta_max 25.582
_diffrn_reflns_theta_min 2.884
_exptl_absorpt_coefficient_mu 6.854
_exptl_absorpt_correction_type none
_exptl_crystal_colour colorless
_exptl_crystal_density_diffrn 2.443
_exptl_crystal_description block
_exptl_crystal_F_000 904
_refine_diff_density_max 1.554
_refine_diff_density_min -2.094
_refine_diff_density_rms 0.346
_refine_ls_extinction_method none
_refine_ls_goodness_of_fit_ref 1.077
_refine_ls_hydrogen_treatment constr
_refine_ls_matrix_type full
_refine_ls_number_parameters 57
_refine_ls_number_reflns 1313
_refine_ls_number_restraints 0
_refine_ls_restrained_S_all 1.077
_refine_ls_R_factor_all 0.0564
_refine_ls_R_factor_gt 0.0559
_refine_ls_shift/su_max 0.000
_refine_ls_shift/su_mean 0.000
_refine_ls_structure_factor_coef Fsqd
_refine_ls_weighting_details 'w=1/[\s^2^(Fo^2^)+(0.1055P)^2^+2.6386P] where P=(Fo^2^+2Fc^2^)/3'
_refine_ls_weighting_scheme calc
_refine_ls_wR_factor_gt 0.1516
_refine_ls_wR_factor_ref 0.1522
_reflns_Friedel_coverage 0.000
_reflns_number_gt 1288
_reflns_number_total 1313
_reflns_threshold_expression 'I > 2\s(I)'
_cod_data_source_file c9qm00133f2.cif
_cod_data_source_block 21321
_cod_database_code 1554649
_shelx_shelxl_version_number 2016/6
_shelx_space_group_comment
;
The symmetry employed for this shelxl refinement is uniquely defined
by the following loop, which should always be used as a source of
symmetry information in preference to the above space-group names.
They are only intended as comments.
;
_olex2_refinement_description
;
1. Fixed Uiso
 At 1.2 times of:
  All C(H,H) groups, All N(H,H) groups, All N(H,H,H,H) groups
 At 1.5 times of:
  All O(H,H) groups
2. Others
 Fixed Sof: H8A(0.5) H8B(0.5) H8C(0.5) H8D(0.5)
3.a Riding coordinates:
 O4(H4A,H4B), N8(H8A,H8B,H8C,H8D)
3.b Secondary CH2 refined with riding coordinates:
 C5(H5A,H5B), N7(H7A,H7B), C9(H9A,H9B)
;
_olex2_submission_special_instructions 'No special instructions were received'

loop_
_space_group_symop_operation_xyz
'x, y, z'
'-x, -y, z+1/2'
'-x, y+1/2, -z+1/2'
'x, -y+1/2, -z'
'-x, -y, -z'
'x, y, -z-1/2'
'x, -y-1/2, z-1/2'
'-x, y-1/2, z'

loop_
_atom_site_label
_atom_site_type_symbol
_atom_site_fract_x
_atom_site_fract_y
_atom_site_fract_z
_atom_site_U_iso_or_equiv
_atom_site_adp_type
_atom_site_occupancy
_atom_site_site_symmetry_order
_atom_site_calc_flag
_atom_site_refinement_flags_posn
_atom_site_refinement_flags_adp
_atom_site_refinement_flags_occupancy
I1 I 0.49805(8) 0.75256(5) 0.750000 0.0213(3) Uani 1 2 d S T P
I2 I -0.01403(7) 0.47041(4) 0.750000 0.0209(3) Uani 1 2 d S T P
I3 I -0.07938(7) 0.250000 0.500000 0.0241(3) Uani 1 2 d S T P
O4 O 0.4679(9) 0.5101(6) 0.750000 0.0237(13) Uani 1 2 d S T P
H4A H 0.364832 0.486470 0.750000 0.036 Uiso 1 2 d RS T P
H4B H 0.439292 0.566560 0.750000 0.036 Uiso 1 2 d RS T P
C5 C 0.7014(10) 0.5146(6) 0.9911(4) 0.0271(15) Uani 1 1 d . . .
H5A H 0.750326 0.488358 1.051572 0.032 Uiso 1 1 calc R . .
H5B H 0.807817 0.537989 0.953282 0.032 Uiso 1 1 calc R . .
N7 N 0.6018(6) 0.4377(3) 0.9344(3) 0.0219(9) Uani 1 1 d . . .
H7A H 0.569827 0.459708 0.875710 0.026 Uiso 1 1 calc R . .
H7B H 0.680265 0.388916 0.925831 0.026 Uiso 1 1 calc R . .
N8 N 0.0082(9) 0.2216(6) 0.750000 0.023(2) Uani 1 2 d S T P
H8A H 0.011640 0.213695 0.680350 0.027 Uiso 0.5 1 d R . .
H8B H -0.114980 0.212405 0.778050 0.027 Uiso 0.5 1 d R . .
H8C H 0.048640 0.283215 0.771620 0.027 Uiso 0.5 1 d R . .
H8D H 0.088200 0.178175 0.784840 0.027 Uiso 0.5 1 d R . .
C9 C 0.4296(9) 0.4047(5) 0.9861(5) 0.0244(14) Uani 1 1 d . . .
H9A H 0.466077 0.373488 1.046450 0.029 Uiso 1 1 calc R . .
H9B H 0.363922 0.358612 0.945790 0.029 Uiso 1 1 calc R . .

loop_
_atom_site_aniso_label
_atom_site_aniso_U_11
_atom_site_aniso_U_22
_atom_site_aniso_U_33
_atom_site_aniso_U_23
_atom_site_aniso_U_13
_atom_site_aniso_U_12
I1 0.0196(5) 0.0184(5) 0.0259(5) 0.000 0.000 -0.00009(12)
I2 0.0188(4) 0.0181(5) 0.0259(4) 0.000 0.000 -0.00063(14)
I3 0.0255(5) 0.0245(5) 0.0222(5) -0.00265(14) 0.000 0.000
O4 0.026(3) 0.021(3) 0.024(3) 0.000 0.000 0.006(3)
C5 0.022(3) 0.036(4) 0.024(3) -0.002(2) 0.0029(19) -0.002(3)
N7 0.024(2) 0.017(2) 0.024(2) -0.0007(18) -0.0003(18) 0.0032(17)
N8 0.025(5) 0.020(5) 0.023(5) 0.000 0.000 -0.006(3)
C9 0.035(4) 0.011(3) 0.027(3) -0.006(2) 0.004(2) -0.004(3)

loop_
_atom_type_symbol
_atom_type_description
_atom_type_scat_dispersion_real
_atom_type_scat_dispersion_imag
_atom_type_scat_source
C C 0.0033 0.0016 'International Tables Vol C Tables 4.2.6.8 and 6.1.1.4'
H H 0.0000 0.0000 'International Tables Vol C Tables 4.2.6.8 and 6.1.1.4'
I I -0.4742 1.8119 'International Tables Vol C Tables 4.2.6.8 and 6.1.1.4'
N N 0.0061 0.0033 'International Tables Vol C Tables 4.2.6.8 and 6.1.1.4'
O O 0.0106 0.0060 'International Tables Vol C Tables 4.2.6.8 and 6.1.1.4'

loop_
_geom_angle_atom_site_label_1
_geom_angle_atom_site_label_2
_geom_angle_atom_site_label_3
_geom_angle
_geom_angle_site_symmetry_1
_geom_angle_site_symmetry_3
H4A O4 H4B 100.3 . .
H5A C5 H5B 108.0 . .
N7 C5 H5A 109.4 . .
N7 C5 H5B 109.4 . .
C9 C5 H5A 109.4 5_667 .
C9 C5 H5B 109.4 5_667 .
C9 C5 N7 111.4(6) 5_667 .
C5 N7 H7A 109.4 . .
C5 N7 H7B 109.4 . .
H7A N7 H7B 108.0 . .
C9 N7 C5 111.3(4) . .
C9 N7 H7A 109.4 . .
C9 N7 H7B 109.4 . .
H8A N8 H8B 113.8 . .
H8A N8 H8C 113.8 . .
H8A N8 H8D 113.8 . .
H8B N8 H8C 105.6 . .
H8B N8 H8D 104.4 . .
H8C N8 H8D 104.4 . .
C5 C9 H9A 109.3 5_667 .
C5 C9 H9B 109.3 5_667 .
N7 C9 C5 111.6(6) . 5_667
N7 C9 H9A 109.3 . .
N7 C9 H9B 109.3 . .
H9A C9 H9B 108.0 . .

loop_
_geom_bond_atom_site_label_1
_geom_bond_atom_site_label_2
_geom_bond_distance
_geom_bond_site_symmetry_2
O4 H4A 0.8006 .
O4 H4B 0.8206 .
C5 H5A 0.9700 .
C5 H5B 0.9700 .
C5 N7 1.507(8) .
C5 C9 1.499(10) 5_667
N7 H7A 0.8900 .
N7 H7B 0.8900 .
N7 C9 1.482(8) .
N8 H8A 0.9599 .
N8 H8B 0.9601 .
N8 H8C 0.9599 .
N8 H8D 0.9599 .
C9 H9A 0.9700 .
C9 H9B 0.9700 .
